data_7126826
loop_
_publ_author_name
'Liu, Jiao'
'Zhao, Ying'
'Dang, Li-Long'
'Yang, Guoping'
'Ma, Lu-Fang'
'Li, Dong-Sheng'
'Wang, Yaoyu'

_publ_section_title
;
 Highly stable 3D porous HMOF with enhanced catalysis and fine color
 regulation by the combination of d- and p-ions when compared with those
 of its monometallic MOFs.
;
_journal_issue 62
_journal_name_full 'Chemical communications (Cambridge, England)'
_journal_page_first 8758
_journal_page_last 8761
_journal_paper_doi 10.1039/d0cc03111a
_journal_volume 56
_journal_year 2020
_chemical_formula_moiety 'C9 H5 N4 O5 Pb Zn0.5'
_chemical_formula_sum 'C9 H5 N4 O5 Pb Zn0.5'
_chemical_formula_weight 489.04
_space_group_crystal_system monoclinic
_space_group_IT_number 15
_space_group_name_Hall '-C 2yc'
_space_group_name_H-M_alt 'C 1 2/c 1'
_atom_sites_solution_hydrogens mixed
_audit_creation_date 2020-04-16
_audit_creation_method
;
Olex2 1.2-beta
(compiled 2018.05.29 svn.r3508 for OlexSys, GUI svn.r5506)
;
_audit_update_record
;
2020-04-23 deposited with the CCDC.	2020-06-15 downloaded from the CCDC.
;
_cell_angle_alpha 90
_cell_angle_beta 105.035(5)
_cell_angle_gamma 90
_cell_formula_units_Z 8
_cell_length_a 20.796(4)
_cell_length_b 22.171(4)
_cell_length_c 6.8392(12)
_cell_measurement_reflns_used 9136
_cell_measurement_temperature 158(2)
_cell_measurement_theta_max 25.396
_cell_measurement_theta_min 2.737
_cell_volume 3045.4(10)
_computing_cell_refinement 'SAINT V8.38A (?, 2016)'
_computing_data_reduction 'SAINT V8.38A (?, 2016)'
_computing_molecular_graphics 'Olex2 (Dolomanov et al., 2009)'
_computing_publication_material 'Olex2 (Dolomanov et al., 2009)'
_computing_structure_refinement 'ShelXL (Sheldrick, 2015)'
_diffrn_ambient_temperature 158.15
_diffrn_measured_fraction_theta_full 0.999
_diffrn_measured_fraction_theta_max 0.999
_diffrn_measurement_device_type \w
_diffrn_radiation_type MoK\a
_diffrn_radiation_wavelength 0.71073
_diffrn_reflns_av_R_equivalents 0.0915
_diffrn_reflns_av_unetI/netI 0.0463
_diffrn_reflns_Laue_measured_fraction_full 0.999
_diffrn_reflns_Laue_measured_fraction_max 0.999
_diffrn_reflns_limit_h_max 24
_diffrn_reflns_limit_h_min -24
_diffrn_reflns_limit_k_max 26
_diffrn_reflns_limit_k_min -26
_diffrn_reflns_limit_l_max 8
_diffrn_reflns_limit_l_min -8
_diffrn_reflns_number 22431
_diffrn_reflns_point_group_measured_fraction_full 0.999
_diffrn_reflns_point_group_measured_fraction_max 0.999
_diffrn_reflns_theta_full 24.997
_diffrn_reflns_theta_max 24.997
_diffrn_reflns_theta_min 2.737
_exptl_absorpt_coefficient_mu 11.868
_exptl_absorpt_correction_T_max 0.7452
_exptl_absorpt_correction_T_min 0.5619
_exptl_absorpt_correction_type multi-scan
_exptl_absorpt_process_details
'SADABS-2016/2 (Bruker,2016/2) was used for absorption correction. wR2(int) was 0.1181 before and 0.0907 after correction. The Ratio of minimum to maximum transmission is 0.7540. The \l/2 correction factor is Not present.'
_exptl_crystal_colour colorless
_exptl_crystal_density_diffrn 2.133
_exptl_crystal_description block
_exptl_crystal_F_000 1792
_exptl_crystal_size_max 0.25
_exptl_crystal_size_mid 0.13
_exptl_crystal_size_min 0.1
_refine_diff_density_max 3.105
_refine_diff_density_min -3.412
_refine_diff_density_rms 0.311
_refine_ls_extinction_method none
_refine_ls_goodness_of_fit_ref 1.083
_refine_ls_hydrogen_treatment constr
_refine_ls_matrix_type full
_refine_ls_number_parameters 148
_refine_ls_number_reflns 2677
_refine_ls_number_restraints 0
_refine_ls_restrained_S_all 1.083
_refine_ls_R_factor_all 0.0639
_refine_ls_R_factor_gt 0.0566
_refine_ls_shift/su_max 0.001
_refine_ls_shift/su_mean 0.000
_refine_ls_structure_factor_coef Fsqd
_refine_ls_weighting_details 'w=1/[\s^2^(Fo^2^)+(0.0731P)^2^+127.1940P] where P=(Fo^2^+2Fc^2^)/3'
_refine_ls_weighting_scheme calc
_refine_ls_wR_factor_gt 0.1424
_refine_ls_wR_factor_ref 0.1470
_reflns_Friedel_coverage 0.000
_reflns_number_gt 2319
_reflns_number_total 2677
_reflns_threshold_expression 'I > 2\s(I)'
_cod_data_source_file d0cc03111a2.cif
_cod_data_source_block 3
_cod_depositor_comments 'Adding full bibliography for 7126824--7126826.cif.'
_cod_original_formula_sum 'C9 H5 N4 O5 Pb Zn0.50'
_cod_database_code 7126826
_shelx_shelxl_version_number 2014/7
_shelx_space_group_comment
;
The symmetry employed for this shelxl refinement is uniquely defined
by the following loop, which should always be used as a source of
symmetry information in preference to the above space-group names.
They are only intended as comments.
;
_shelx_estimated_absorpt_t_max 0.383
_shelx_estimated_absorpt_t_min 0.155
_olex2_refinement_description
;
1. Fixed Uiso
 At 1.2 times of:
  All C(H) groups
 At 1.5 times of:
  All O(H,H) groups
2. Uiso/Uaniso restraints and constraints
Uanis(C7) = Uanis(C3)
Uanis(C6) = Uanis(C4)
Uanis(C7) = Uanis(C6) = Uanis(C5) = Uanis(C4)
Uanis(C8) = Uanis(C5) = Uanis(C3) = Uanis(C6)
3.a Rotating group:
 O5(H5A,H5B)
3.b Aromatic/amide H refined with riding coordinates:
 C6(H6), C7(H7), C3(H3)
;
_olex2_submission_special_instructions 'No special instructions were received'

loop_
_space_group_symop_operation_xyz
'x, y, z'
'-x, y, -z+1/2'
'x+1/2, y+1/2, z'
'-x+1/2, y+1/2, -z+1/2'
'-x, -y, -z'
'x, -y, z-1/2'
'-x+1/2, -y+1/2, -z'
'x+1/2, -y+1/2, z-1/2'

loop_
_atom_site_label
_atom_site_type_symbol
_atom_site_fract_x
_atom_site_fract_y
_atom_site_fract_z
_atom_site_U_iso_or_equiv
_atom_site_adp_type
_atom_site_occupancy
_atom_site_site_symmetry_order
_atom_site_calc_flag
_atom_site_refinement_flags_posn
_atom_site_refinement_flags_adp
_atom_site_refinement_flags_occupancy
_atom_site_disorder_assembly
_atom_site_disorder_group
Pb1 Pb 0.20402(2) 0.79414(2) 0.20756(7) 0.0259(2) Uani 1 1 d . . . . .
Zn1 Zn 0.5000 0.61869(9) 0.2500 0.0185(4) Uani 1 2 d S T P . .
O5 O 0.1107(5) 0.7381(5) -0.0039(15) 0.043(3) Uani 1 1 d . . . . .
H5A H 0.1197 0.7258 -0.1198 0.064 Uiso 1 1 d GR . . . .
H5B H 0.0750 0.7623 -0.0483 0.064 Uiso 1 1 d GR . . . .
O4 O 0.2179(5) 0.6854(4) 0.3896(14) 0.032(2) Uani 1 1 d . . . . .
N3 N 0.4312(6) 0.7478(5) 0.5669(17) 0.029(3) Uani 1 1 d . . . . .
O2 O 0.3559(5) 0.3883(4) 0.4241(15) 0.036(2) Uani 1 1 d . . . . .
N4 N 0.3820(6) 0.7077(5) 0.5631(16) 0.025(2) Uani 1 1 d . . . . .
N2 N 0.4744(5) 0.7266(5) 0.4784(15) 0.025(2) Uani 1 1 d . . . . .
O1 O 0.4473(4) 0.4401(4) 0.5689(14) 0.027(2) Uani 1 1 d . . . . .
N1 N 0.4521(5) 0.6700(4) 0.4038(14) 0.020(2) Uani 1 1 d . . . . .
O3 O 0.2646(6) 0.6969(4) 0.1379(15) 0.039(3) Uani 1 1 d . . . . .
C6 C 0.2510(6) 0.5536(6) 0.2915(17) 0.0226(11) Uani 1 1 d . . . . .
H6 H 0.2041 0.5554 0.2386 0.027 Uiso 1 1 calc R . . . .
C5 C 0.2884(6) 0.6069(6) 0.3318(17) 0.0226(11) Uani 1 1 d . . . . .
C4 C 0.3573(6) 0.6046(6) 0.4165(17) 0.0226(11) Uani 1 1 d . . . . .
C9 C 0.3966(6) 0.6601(5) 0.4607(16) 0.016(2) Uani 1 1 d . . . . .
C8 C 0.2548(6) 0.6664(6) 0.2784(17) 0.0226(11) Uani 1 1 d . . . . .
C7 C 0.2824(6) 0.4987(6) 0.3288(18) 0.0226(11) Uani 1 1 d . . . . .
H7 H 0.2575 0.4625 0.2950 0.027 Uiso 1 1 calc R . . . .
C2 C 0.3513(6) 0.4959(5) 0.4168(17) 0.018(2) Uani 1 1 d . . . . .
C3 C 0.3879(6) 0.5490(6) 0.4619(17) 0.0226(11) Uani 1 1 d . . . . .
H3 H 0.4343 0.5470 0.5244 0.027 Uiso 1 1 calc R . . . .
C1 C 0.3866(6) 0.4356(5) 0.4761(18) 0.022(3) Uani 1 1 d . . . . .

loop_
_atom_site_aniso_label
_atom_site_aniso_U_11
_atom_site_aniso_U_22
_atom_site_aniso_U_33
_atom_site_aniso_U_23
_atom_site_aniso_U_13
_atom_site_aniso_U_12
Pb1 0.0368(3) 0.0311(3) 0.0131(3) 0.00480(19) 0.0122(2) 0.0148(2)
Zn1 0.0237(10) 0.0195(9) 0.0158(9) 0.000 0.0116(8) 0.000
O5 0.048(6) 0.057(7) 0.022(5) -0.008(5) 0.009(5) 0.003(5)
O4 0.041(5) 0.037(5) 0.027(5) 0.013(4) 0.025(4) 0.021(4)
N3 0.032(6) 0.034(6) 0.023(6) -0.006(5) 0.010(5) 0.006(5)
O2 0.043(6) 0.032(5) 0.033(5) 0.006(4) 0.010(4) 0.005(5)
N4 0.032(6) 0.030(6) 0.019(5) 0.003(4) 0.017(5) 0.003(5)
N2 0.031(6) 0.033(6) 0.013(5) 0.007(4) 0.011(4) 0.006(5)
O1 0.029(5) 0.024(5) 0.030(5) 0.008(4) 0.013(4) -0.001(4)
N1 0.031(6) 0.015(5) 0.012(5) -0.002(4) 0.005(4) -0.001(4)
O3 0.062(7) 0.039(6) 0.024(5) 0.013(4) 0.024(5) 0.013(5)
C6 0.029(3) 0.031(3) 0.010(2) 0.0057(19) 0.009(2) -0.001(2)
C5 0.029(3) 0.031(3) 0.010(2) 0.0057(19) 0.009(2) -0.001(2)
C4 0.029(3) 0.031(3) 0.010(2) 0.0057(19) 0.009(2) -0.001(2)
C9 0.022(6) 0.020(6) 0.006(5) 0.002(4) 0.000(4) -0.002(5)
C8 0.029(3) 0.031(3) 0.010(2) 0.0057(19) 0.009(2) -0.001(2)
C7 0.029(3) 0.031(3) 0.010(2) 0.0057(19) 0.009(2) -0.001(2)
C2 0.020(6) 0.026(6) 0.009(6) -0.003(4) 0.008(5) 0.003(5)
C3 0.029(3) 0.031(3) 0.010(2) 0.0057(19) 0.009(2) -0.001(2)
C1 0.032(7) 0.025(6) 0.016(6) -0.010(5) 0.017(5) -0.012(5)

loop_
_atom_type_symbol
_atom_type_description
_atom_type_scat_dispersion_real
_atom_type_scat_dispersion_imag
_atom_type_scat_source
C C 0.0033 0.0016 'International Tables Vol C Tables 4.2.6.8 and 6.1.1.4'
H H 0.0000 0.0000 'International Tables Vol C Tables 4.2.6.8 and 6.1.1.4'
N N 0.0061 0.0033 'International Tables Vol C Tables 4.2.6.8 and 6.1.1.4'
O O 0.0106 0.0060 'International Tables Vol C Tables 4.2.6.8 and 6.1.1.4'
Pb Pb -3.3944 10.1111 'International Tables Vol C Tables 4.2.6.8 and 6.1.1.4'
Zn Zn 0.2839 1.4301 'International Tables Vol C Tables 4.2.6.8 and 6.1.1.4'

loop_
_geom_angle_atom_site_label_1
_geom_angle_atom_site_label_2
_geom_angle_atom_site_label_3
_geom_angle
_geom_angle_site_symmetry_1
_geom_angle_site_symmetry_3
_geom_angle_publ_flag
O5 Pb1 O4 78.0(3) . . ?
O5 Pb1 O2 88.0(3) . 4 ?
O5 Pb1 N4 77.8(3) . 7_566 ?
O5 Pb1 O3 81.4(4) . 7_565 ?
O5 Pb1 O3 79.5(4) . . ?
O2 Pb1 O4 154.8(3) 4 . ?
O2 Pb1 N4 82.9(3) 4 7_566 ?
O2 Pb1 O3 80.1(3) 4 7_565 ?
O2 Pb1 O3 148.6(3) 4 . ?
N4 Pb1 O4 73.9(3) 7_566 . ?
O3 Pb1 O4 49.0(3) . . ?
O3 Pb1 O4 117.6(3) 7_565 . ?
O3 Pb1 N4 153.4(4) 7_565 7_566 ?
O3 Pb1 N4 121.6(3) . 7_566 ?
O3 Pb1 O3 69.6(3) . 7_565 ?
O1 Zn1 O1 95.1(5) 6_565 5_666 ?
O1 Zn1 N1 109.0(4) 5_666 . ?
O1 Zn1 N1 109.0(4) 6_565 2_655 ?
O1 Zn1 N1 116.5(4) 6_565 . ?
O1 Zn1 N1 116.5(4) 5_666 2_655 ?
N1 Zn1 N1 110.1(6) . 2_655 ?
C8 O4 Pb1 91.7(7) . . ?
N2 N3 N4 111.5(10) . . ?
C1 O2 Pb1 175.4(9) . 4_545 ?
N3 N4 Pb1 128.2(8) . 7_566 ?
C9 N4 Pb1 124.8(8) . 7_566 ?
C9 N4 N3 104.8(10) . . ?
N3 N2 N1 107.0(10) . . ?
C1 O1 Zn1 126.7(8) . 5_666 ?
N2 N1 Zn1 123.1(8) . . ?
C9 N1 Zn1 130.9(8) . . ?
C9 N1 N2 105.9(9) . . ?
Pb1 O3 Pb1 110.4(3) . 7_565 ?
C8 O3 Pb1 97.2(8) . . ?
C8 O3 Pb1 151.0(9) . 7_565 ?
C7 C6 C5 119.8(12) . . ?
C6 C5 C8 119.7(11) . . ?
C4 C5 C6 120.3(12) . . ?
C4 C5 C8 119.9(11) . . ?
C5 C4 C9 120.7(11) . . ?
C3 C4 C5 119.2(12) . . ?
C3 C4 C9 120.1(11) . . ?
N4 C9 C4 125.3(11) . . ?
N1 C9 N4 110.7(10) . . ?
N1 C9 C4 124.0(10) . . ?
O4 C8 C5 117.4(10) . . ?
O3 C8 O4 121.7(12) . . ?
O3 C8 C5 120.8(11) . . ?
C6 C7 C2 120.1(12) . . ?
C7 C2 C1 121.2(11) . . ?
C3 C2 C7 119.8(11) . . ?
C3 C2 C1 118.9(10) . . ?
C4 C3 C2 120.6(11) . . ?
O2 C1 O1 126.0(12) . . ?
O2 C1 C2 119.5(11) . . ?
O1 C1 C2 114.4(10) . . ?

loop_
_geom_bond_atom_site_label_1
_geom_bond_atom_site_label_2
_geom_bond_distance
_geom_bond_site_symmetry_2
_geom_bond_publ_flag
Pb1 O5 2.438(11) . ?
Pb1 O4 2.694(9) . ?
Pb1 O2 2.478(10) 4 ?
Pb1 N4 2.668(10) 7_566 ?
Pb1 O3 2.602(10) . ?
Pb1 O3 2.617(10) 7_565 ?
Zn1 O1 1.931(9) 6_565 ?
Zn1 O1 1.931(9) 5_666 ?
Zn1 N1 1.984(10) . ?
Zn1 N1 1.984(10) 2_655 ?
O4 C8 1.283(15) . ?
N3 N4 1.350(16) . ?
N3 N2 1.295(15) . ?
O2 Pb1 2.478(10) 4_545 ?
O2 C1 1.231(15) . ?
N4 Pb1 2.668(10) 7_566 ?
N4 C9 1.345(15) . ?
N2 N1 1.390(15) . ?
O1 Zn1 1.931(9) 5_666 ?
O1 C1 1.261(15) . ?
N1 C9 1.327(15) . ?
O3 Pb1 2.617(9) 7_565 ?
O3 C8 1.234(15) . ?
C6 C5 1.404(18) . ?
C6 C7 1.374(18) . ?
C5 C4 1.399(17) . ?
C5 C8 1.493(18) . ?
C4 C9 1.466(17) . ?
C4 C3 1.385(17) . ?
C7 C2 1.403(17) . ?
C2 C3 1.391(17) . ?
C2 C1 1.529(17) . ?

loop_
_platon_squeeze_void_nr
_platon_squeeze_void_average_x
_platon_squeeze_void_average_y
_platon_squeeze_void_average_z
_platon_squeeze_void_volume
_platon_squeeze_void_count_electrons
_platon_squeeze_void_content
1 0.000 0.500 -0.036 472 49 ' '
2 0.500 0.000 0.074 472 49 ' '
